data_1558337
loop_
_publ_author_name
'Dick, Benjamin L.'
'Patel, Ashay'
'Cohen, Seth M.'

_publ_section_title
;
 Effect of Heterocycle Content on Metal Binding Isostere Coordination
;
_journal_name_full 'Chemical Science'
_journal_paper_doi 10.1039/D0SC02717K
_journal_year 2020
_chemical_formula_moiety 'C39 H36 B N9 O2 Zn, C H4 O'
_chemical_formula_sum 'C40 H40 B N9 O3 Zn'
_chemical_formula_weight 770.99
_space_group_crystal_system triclinic
_space_group_IT_number 2
_space_group_name_Hall '-P 1'
_space_group_name_H-M_alt 'P -1'
_atom_sites_solution_hydrogens geom
_atom_sites_solution_primary dual
_audit_creation_date 2020-01-23
_audit_creation_method
;
Olex2 1.2
(compiled 2018.05.29 svn.r3508 for OlexSys, GUI svn.r5506)
;
_audit_update_record
;
2020-04-28 deposited with the CCDC.	2020-06-17 downloaded from the CCDC.
;
_cell_angle_alpha 92.104(6)
_cell_angle_beta 105.552(4)
_cell_angle_gamma 103.261(9)
_cell_formula_units_Z 2
_cell_length_a 11.652(4)
_cell_length_b 12.368(4)
_cell_length_c 13.917(4)
_cell_measurement_reflns_used 9996
_cell_measurement_temperature 100(2)
_cell_measurement_theta_max 25.85
_cell_measurement_theta_min 2.17
_cell_volume 1870.3(10)
_computing_cell_refinement 'SAINT V8.38A (?, 2016)'
_computing_data_collection 'APEX3 v2016.1-0 (Bruker, 2016)'
_computing_data_reduction 'SAINT V8.38A (?, 2016)'
_computing_molecular_graphics 'Olex2 (Dolomanov et al., 2009)'
_computing_publication_material 'Olex2 (Dolomanov et al., 2009)'
_computing_structure_refinement 'XL (Sheldrick, 2008)'
_computing_structure_solution 'ShelXT (Sheldrick, 2015)'
_diffrn_ambient_temperature 100.0
_diffrn_detector 'Bruker APEX-II CCD'
_diffrn_detector_area_resol_mean 8.258
_diffrn_detector_type 'CCD Area Detector'
_diffrn_measured_fraction_theta_full 1.000
_diffrn_measured_fraction_theta_max 0.997
_diffrn_measurement_device 'Kappa Four-Circle Diffractometer'
_diffrn_measurement_device_type 'Bruker APEX-II CCD'
_diffrn_measurement_method '\f and \w scans'
_diffrn_radiation_monochromator 'Double Bounce Multilayer Mirrors'
_diffrn_radiation_probe x-ray
_diffrn_radiation_type MoK\a
_diffrn_radiation_wavelength 0.71073
_diffrn_reflns_av_R_equivalents 0.0515
_diffrn_reflns_av_unetI/netI 0.0338
_diffrn_reflns_Laue_measured_fraction_full 1.000
_diffrn_reflns_Laue_measured_fraction_max 0.997
_diffrn_reflns_limit_h_max 14
_diffrn_reflns_limit_h_min -14
_diffrn_reflns_limit_k_max 15
_diffrn_reflns_limit_k_min -15
_diffrn_reflns_limit_l_max 17
_diffrn_reflns_limit_l_min -17
_diffrn_reflns_number 46382
_diffrn_reflns_point_group_measured_fraction_full 1.000
_diffrn_reflns_point_group_measured_fraction_max 0.997
_diffrn_reflns_theta_full 25.242
_diffrn_reflns_theta_max 26.405
_diffrn_reflns_theta_min 1.527
_diffrn_source 'Micro Focus Rotating Anode'
_diffrn_source_type 'Bruker TXS'
_diffrn_standards_number 0
_exptl_absorpt_coefficient_mu 0.708
_exptl_absorpt_correction_T_max 0.4898
_exptl_absorpt_correction_T_min 0.4684
_exptl_absorpt_correction_type multi-scan
_exptl_absorpt_process_details
'SADABS-2016/2 (Bruker,2016/2) was used for absorption correction. wR2(int) was 0.0615 before and 0.0557 after correction. The Ratio of minimum to maximum transmission is 0.9563. The \l/2 correction factor is Not present.'
_exptl_crystal_colour colourless
_exptl_crystal_colour_primary colourless
_exptl_crystal_density_diffrn 1.369
_exptl_crystal_description block
_exptl_crystal_F_000 804
_exptl_crystal_recrystallization_method 'Re-crystallisation from solvent: benzene/methanol/pentane'
_exptl_crystal_size_max 0.08
_exptl_crystal_size_mid 0.08
_exptl_crystal_size_min 0.08
_refine_diff_density_max 0.615
_refine_diff_density_min -0.286
_refine_diff_density_rms 0.053
_refine_ls_extinction_method none
_refine_ls_goodness_of_fit_ref 1.046
_refine_ls_hydrogen_treatment constr
_refine_ls_matrix_type full
_refine_ls_number_parameters 493
_refine_ls_number_reflns 7674
_refine_ls_number_restraints 0
_refine_ls_restrained_S_all 1.046
_refine_ls_R_factor_all 0.0379
_refine_ls_R_factor_gt 0.0306
_refine_ls_shift/su_max 0.001
_refine_ls_shift/su_mean 0.000
_refine_ls_structure_factor_coef Fsqd
_refine_ls_weighting_details 'w=1/[\s^2^(Fo^2^)+(0.0280P)^2^+1.1807P] where P=(Fo^2^+2Fc^2^)/3'
_refine_ls_weighting_scheme calc
_refine_ls_wR_factor_gt 0.0722
_refine_ls_wR_factor_ref 0.0762
_reflns_Friedel_coverage 0.000
_reflns_number_gt 6707
_reflns_number_total 7674
_reflns_threshold_expression 'I > 2\s(I)'
_cod_data_source_file d0sc02717k2.cif
_cod_data_source_block Tp_MePh_Zn_1a
_cod_depositor_comments
;
The following automatic conversions were performed:

data item '_diffrn_radiation_probe' value 'X-ray' was changed to
'x-ray' in accordance with the
/home/data/users/saulius/crontab/automatic-downloads/rss-feeds/RSC/lib/dictionaries/cif_core.dic
dictionary named 'cif_core.dic' version 2.4.2 last updated on
2011-04-26.

Automatic conversion script
Id: cif_fix_values 7556 2019-12-06 15:28:31Z antanas 
;
_cod_original_cell_volume 1870.4(10)
_cod_database_code 1558337
_shelx_shelxl_version_number 2014/7
_shelx_space_group_comment
;
The symmetry employed for this shelxl refinement is uniquely defined
by the following loop, which should always be used as a source of
symmetry information in preference to the above space-group names.
They are only intended as comments.
;
_shelx_estimated_absorpt_t_max 0.946
_shelx_estimated_absorpt_t_min 0.946
_olex2_refinement_description
;
1. Fixed Uiso
 At 1.2 times of:
  All B(H) groups, All C(H) groups, All N(H) groups
 At 1.5 times of:
  All C(H,H,H) groups, All O(H) groups
2.a Ternary CH refined with riding coordinates:
 B1(H1)
2.b Aromatic/amide H refined with riding coordinates:
 N10(H10), C6(H6), C3(H3), C10(H10A), C35(H35), C13(H13), C29(H29), C23(H23),
 C26(H26), C38(H38), C36(H36), C9(H9), C27(H27), C28(H28), C30(H30), C20(H20),
 C37(H37), C18(H18), C17(H17), C7(H7), C8(H8), C16(H16), C19(H19)
2.c Idealised Me refined as rotating group:
 C1(H1A,H1B,H1C), C31(H31A,H31B,H31C), C21(H21A,H21B,H21C), C11(H11A,H11B,
 H11C), C40(H40A,H40B,H40C)
2.d Idealised tetrahedral OH refined as rotating group:
 O3(H3A)
;
_olex2_submission_special_instructions 'No special instructions were received'

loop_
_space_group_symop_operation_xyz
'x, y, z'
'-x, -y, -z'

loop_
_atom_site_label
_atom_site_type_symbol
_atom_site_fract_x
_atom_site_fract_y
_atom_site_fract_z
_atom_site_U_iso_or_equiv
_atom_site_adp_type
_atom_site_occupancy
_atom_site_site_symmetry_order
_atom_site_calc_flag
_atom_site_refinement_flags_posn
_atom_site_refinement_flags_adp
_atom_site_refinement_flags_occupancy
_atom_site_disorder_assembly
_atom_site_disorder_group
Zn1 Zn 0.72709(2) 0.70675(2) 0.37934(2) 0.01302(6) Uani 1 1 d . . . . .
O2 O 0.80068(11) 0.86431(10) 0.31951(9) 0.0192(3) Uani 1 1 d . . . . .
N1 N 0.80093(13) 0.75692(12) 0.59398(10) 0.0147(3) Uani 1 1 d . . . . .
N2 N 0.73005(13) 0.78973(12) 0.50985(10) 0.0145(3) Uani 1 1 d . . . . .
N9 N 0.51687(14) 0.89324(12) 0.06939(11) 0.0195(3) Uani 1 1 d . . . . .
C4 C 0.71793(16) 0.89124(14) 0.53583(13) 0.0160(4) Uani 1 1 d . . . . .
N10 N 0.40757(14) 0.86953(13) -0.00321(11) 0.0211(3) Uani 1 1 d . . . . .
H10 H 0.3858 0.9150 -0.0479 0.025 Uiso 1 1 calc R . . . .
N7 N 0.71495(13) 0.88333(12) 0.23025(11) 0.0183(3) Uani 1 1 d . . . . .
C33 C 0.51559(16) 0.80408(14) 0.12094(13) 0.0163(4) Uani 1 1 d . . . . .
N6 N 0.90444(13) 0.68834(12) 0.42757(10) 0.0147(3) Uani 1 1 d . . . . .
O3 O 0.79369(13) 1.04622(12) 0.11450(12) 0.0355(4) Uani 1 1 d . . . . .
H3A H 0.7625 1.0002 0.1491 0.053 Uiso 1 1 calc GR . . . .
N3 N 0.72287(13) 0.55228(12) 0.52906(10) 0.0141(3) Uani 1 1 d . . . . .
O1 O 0.60413(11) 0.71047(10) 0.25599(9) 0.0173(3) Uani 1 1 d . . . . .
C5 C 0.64669(16) 0.95111(14) 0.46160(13) 0.0171(4) Uani 1 1 d . . . . .
C39 C 0.33561(16) 0.76729(15) 0.00125(13) 0.0185(4) Uani 1 1 d . . . . .
N4 N 0.67537(13) 0.54802(12) 0.42662(10) 0.0144(3) Uani 1 1 d . . . . .
C34 C 0.40274(16) 0.72080(15) 0.08166(13) 0.0165(4) Uani 1 1 d . . . . .
C6 C 0.53565(16) 0.89495(15) 0.39300(14) 0.0206(4) Uani 1 1 d . . . . .
H6 H 0.5035 0.8176 0.3955 0.025 Uiso 1 1 calc R . . . .
C2 C 0.83340(15) 0.83778(14) 0.67158(13) 0.0164(4) Uani 1 1 d . . . . .
C3 C 0.78191(16) 0.92412(15) 0.63696(13) 0.0181(4) Uani 1 1 d . . . . .
H3 H 0.7886 0.9922 0.6744 0.022 Uiso 1 1 calc R . . . .
N5 N 0.93378(13) 0.65876(12) 0.52420(10) 0.0145(3) Uani 1 1 d . . . . .
C10 C 0.69136(18) 1.06512(15) 0.45754(14) 0.0237(4) Uani 1 1 d . . . . .
H10A H 0.7663 1.1049 0.5044 0.028 Uiso 1 1 calc R . . . .
C35 C 0.35232(16) 0.61269(15) 0.10334(13) 0.0185(4) Uani 1 1 d . . . . .
H35 H 0.3965 0.5794 0.1568 0.022 Uiso 1 1 calc R . . . .
C13 C 0.58049(16) 0.39380(14) 0.48101(13) 0.0165(4) Uani 1 1 d . . . . .
H13 H 0.5261 0.3238 0.4814 0.020 Uiso 1 1 calc R . . . .
C29 C 1.11812(18) 0.77699(16) 0.17239(14) 0.0234(4) Uani 1 1 d . . . . .
H29 H 1.1947 0.8055 0.1592 0.028 Uiso 1 1 calc R . . . .
C32 C 0.61906(16) 0.79891(14) 0.20813(13) 0.0163(4) Uani 1 1 d . . . . .
C23 C 1.09607(16) 0.66524(14) 0.46921(13) 0.0164(4) Uani 1 1 d . . . . .
H23 H 1.1755 0.6623 0.4655 0.020 Uiso 1 1 calc R . . . .
C25 C 1.00371(16) 0.71492(14) 0.29062(13) 0.0151(3) Uani 1 1 d . . . . .
C24 C 1.00281(15) 0.69131(13) 0.39383(13) 0.0144(3) Uani 1 1 d . . . . .
C12 C 0.66527(16) 0.45983(14) 0.56267(13) 0.0161(4) Uani 1 1 d . . . . .
C26 C 0.89551(16) 0.69137(15) 0.21104(13) 0.0187(4) Uani 1 1 d . . . . .
H26 H 0.8188 0.6609 0.2234 0.022 Uiso 1 1 calc R . . . .
C38 C 0.21768(17) 0.71004(16) -0.05899(14) 0.0221(4) Uani 1 1 d . . . . .
H38 H 0.1729 0.7423 -0.1129 0.026 Uiso 1 1 calc R . . . .
C36 C 0.23718(17) 0.55711(16) 0.04469(14) 0.0226(4) Uani 1 1 d . . . . .
H36 H 0.2012 0.4845 0.0585 0.027 Uiso 1 1 calc R . . . .
C9 C 0.6268(2) 1.12087(16) 0.38532(16) 0.0291(5) Uani 1 1 d . . . . .
H9 H 0.6581 1.1984 0.3828 0.035 Uiso 1 1 calc R . . . .
C27 C 0.89892(17) 0.71198(16) 0.11438(14) 0.0227(4) Uani 1 1 d . . . . .
H27 H 0.8246 0.6970 0.0614 0.027 Uiso 1 1 calc R . . . .
C14 C 0.59044(15) 0.45063(14) 0.39692(13) 0.0141(3) Uani 1 1 d . . . . .
C15 C 0.53168(15) 0.41145(14) 0.28993(13) 0.0149(3) Uani 1 1 d . . . . .
C28 C 1.01034(18) 0.75436(16) 0.09485(14) 0.0244(4) Uani 1 1 d . . . . .
H28 H 1.0126 0.7678 0.0285 0.029 Uiso 1 1 calc R . . . .
C1 C 0.91228(17) 0.82754(16) 0.77359(14) 0.0227(4) Uani 1 1 d . . . . .
H1A H 0.8827 0.7535 0.7936 0.034 Uiso 1 1 calc GR . . . .
H1B H 0.9082 0.8851 0.8220 0.034 Uiso 1 1 calc GR . . . .
H1C H 0.9976 0.8373 0.7719 0.034 Uiso 1 1 calc GR . . . .
C22 C 1.04954(15) 0.64473(14) 0.54993(13) 0.0159(4) Uani 1 1 d . . . . .
C30 C 1.11494(16) 0.75816(15) 0.26953(14) 0.0189(4) Uani 1 1 d . . . . .
H30 H 1.1895 0.7749 0.3224 0.023 Uiso 1 1 calc R . . . .
C20 C 0.58915(16) 0.45056(14) 0.21731(13) 0.0167(4) Uani 1 1 d . . . . .
H20 H 0.6648 0.5061 0.2370 0.020 Uiso 1 1 calc R . . . .
C37 C 0.17081(18) 0.60538(16) -0.03582(14) 0.0249(4) Uani 1 1 d . . . . .
H37 H 0.0916 0.5641 -0.0749 0.030 Uiso 1 1 calc R . . . .
C31 C 0.90912(17) 0.95293(16) 0.34403(15) 0.0252(4) Uani 1 1 d . . . . .
H31A H 0.8880 1.0239 0.3546 0.038 Uiso 1 1 calc GR . . . .
H31B H 0.9471 0.9558 0.2890 0.038 Uiso 1 1 calc GR . . . .
H31C H 0.9671 0.9402 0.4055 0.038 Uiso 1 1 calc GR . . . .
C18 C 0.42835(18) 0.32712(17) 0.08777(15) 0.0263(4) Uani 1 1 d . . . . .
H18 H 0.3932 0.2981 0.0193 0.032 Uiso 1 1 calc R . . . .
C21 C 1.11041(17) 0.61342(16) 0.65044(13) 0.0213(4) Uani 1 1 d . . . . .
H21A H 1.1263 0.6757 0.7018 0.032 Uiso 1 1 calc GR . . . .
H21B H 1.1883 0.5967 0.6493 0.032 Uiso 1 1 calc GR . . . .
H21C H 1.0564 0.5474 0.6660 0.032 Uiso 1 1 calc GR . . . .
C11 C 0.69629(18) 0.43992(15) 0.67095(13) 0.0210(4) Uani 1 1 d . . . . .
H11A H 0.7800 0.4296 0.6925 0.032 Uiso 1 1 calc GR . . . .
H11B H 0.6381 0.3728 0.6800 0.032 Uiso 1 1 calc GR . . . .
H11C H 0.6911 0.5043 0.7113 0.032 Uiso 1 1 calc GR . . . .
C17 C 0.37072(18) 0.28722(17) 0.15951(16) 0.0289(5) Uani 1 1 d . . . . .
H17 H 0.2958 0.2308 0.1396 0.035 Uiso 1 1 calc R . . . .
C7 C 0.47161(18) 0.95099(17) 0.32114(15) 0.0254(4) Uani 1 1 d . . . . .
H7 H 0.3963 0.9117 0.2746 0.031 Uiso 1 1 calc R . . . .
C8 C 0.51694(19) 1.06393(17) 0.31690(15) 0.0287(4) Uani 1 1 d . . . . .
H8 H 0.4731 1.1021 0.2675 0.034 Uiso 1 1 calc R . . . .
C16 C 0.42122(17) 0.32884(15) 0.25963(15) 0.0221(4) Uani 1 1 d . . . . .
H16 H 0.3806 0.3011 0.3078 0.027 Uiso 1 1 calc R . . . .
C19 C 0.53761(17) 0.40967(15) 0.11713(14) 0.0210(4) Uani 1 1 d . . . . .
H19 H 0.5771 0.4382 0.0686 0.025 Uiso 1 1 calc R . . . .
C40 C 0.8077(2) 0.9877(2) 0.0302(2) 0.0460(6) Uani 1 1 d . . . . .
H40A H 0.7273 0.9424 -0.0099 0.069 Uiso 1 1 calc GR . . . .
H40B H 0.8630 0.9391 0.0533 0.069 Uiso 1 1 calc GR . . . .
H40C H 0.8426 1.0415 -0.0108 0.069 Uiso 1 1 calc GR . . . .
B1 B 0.83817(18) 0.64542(16) 0.58543(15) 0.0152(4) Uani 1 1 d . . . . .
H1 H 0.8747 0.6251 0.6538 0.018 Uiso 1 1 calc R . . . .

loop_
_atom_site_aniso_label
_atom_site_aniso_U_11
_atom_site_aniso_U_22
_atom_site_aniso_U_33
_atom_site_aniso_U_23
_atom_site_aniso_U_13
_atom_site_aniso_U_12
Zn1 0.01249(10) 0.01382(10) 0.01235(10) 0.00433(7) 0.00196(8) 0.00386(7)
O2 0.0145(6) 0.0194(6) 0.0187(6) 0.0085(5) -0.0015(5) 0.0011(5)
N1 0.0142(7) 0.0170(7) 0.0124(7) 0.0028(6) 0.0027(6) 0.0040(6)
N2 0.0137(7) 0.0149(7) 0.0146(7) 0.0040(6) 0.0028(6) 0.0038(6)
N9 0.0188(8) 0.0213(8) 0.0174(8) 0.0066(6) 0.0012(6) 0.0070(6)
C4 0.0139(8) 0.0147(8) 0.0206(9) 0.0020(7) 0.0078(7) 0.0027(7)
N10 0.0210(8) 0.0230(8) 0.0166(8) 0.0080(6) -0.0016(6) 0.0073(6)
N7 0.0159(7) 0.0217(8) 0.0164(8) 0.0096(6) 0.0006(6) 0.0063(6)
C33 0.0172(9) 0.0184(9) 0.0142(8) 0.0041(7) 0.0040(7) 0.0064(7)
N6 0.0149(7) 0.0158(7) 0.0135(7) 0.0050(6) 0.0035(6) 0.0043(6)
O3 0.0279(8) 0.0317(8) 0.0388(9) 0.0202(7) 0.0002(7) 0.0001(6)
N3 0.0169(7) 0.0155(7) 0.0116(7) 0.0053(6) 0.0041(6) 0.0068(6)
O1 0.0179(6) 0.0151(6) 0.0172(6) 0.0069(5) 0.0013(5) 0.0040(5)
C5 0.0186(9) 0.0166(9) 0.0194(9) 0.0021(7) 0.0077(7) 0.0081(7)
C39 0.0194(9) 0.0229(9) 0.0148(9) 0.0029(7) 0.0046(7) 0.0081(7)
N4 0.0152(7) 0.0160(7) 0.0124(7) 0.0042(6) 0.0026(6) 0.0055(6)
C34 0.0186(9) 0.0203(9) 0.0125(8) 0.0024(7) 0.0048(7) 0.0083(7)
C6 0.0189(9) 0.0187(9) 0.0260(10) 0.0042(7) 0.0082(8) 0.0059(7)
C2 0.0121(8) 0.0193(9) 0.0160(9) 0.0007(7) 0.0043(7) 0.0000(7)
C3 0.0168(9) 0.0168(9) 0.0194(9) -0.0017(7) 0.0044(7) 0.0031(7)
N5 0.0144(7) 0.0159(7) 0.0130(7) 0.0043(6) 0.0021(6) 0.0051(6)
C10 0.0262(10) 0.0181(9) 0.0250(10) 0.0002(8) 0.0047(8) 0.0055(8)
C35 0.0207(9) 0.0210(9) 0.0164(9) 0.0038(7) 0.0074(7) 0.0075(7)
C13 0.0183(9) 0.0129(8) 0.0212(9) 0.0044(7) 0.0097(7) 0.0045(7)
C29 0.0204(10) 0.0268(10) 0.0251(10) 0.0043(8) 0.0119(8) 0.0033(8)
C32 0.0181(9) 0.0187(9) 0.0135(8) 0.0040(7) 0.0043(7) 0.0072(7)
C23 0.0135(8) 0.0160(8) 0.0202(9) 0.0016(7) 0.0043(7) 0.0050(7)
C25 0.0174(9) 0.0118(8) 0.0166(9) 0.0010(7) 0.0053(7) 0.0040(7)
C24 0.0133(8) 0.0112(8) 0.0176(9) -0.0009(6) 0.0038(7) 0.0019(6)
C12 0.0199(9) 0.0151(8) 0.0188(9) 0.0065(7) 0.0098(7) 0.0095(7)
C26 0.0157(9) 0.0202(9) 0.0188(9) 0.0012(7) 0.0049(7) 0.0018(7)
C38 0.0208(9) 0.0285(10) 0.0165(9) 0.0020(8) 0.0008(7) 0.0108(8)
C36 0.0235(10) 0.0219(9) 0.0227(10) 0.0023(8) 0.0086(8) 0.0041(8)
C9 0.0379(12) 0.0176(9) 0.0339(12) 0.0072(8) 0.0099(10) 0.0105(9)
C27 0.0208(9) 0.0258(10) 0.0190(9) 0.0013(8) 0.0022(8) 0.0051(8)
C14 0.0120(8) 0.0134(8) 0.0191(9) 0.0037(7) 0.0060(7) 0.0052(6)
C15 0.0145(8) 0.0128(8) 0.0192(9) 0.0027(7) 0.0046(7) 0.0070(7)
C28 0.0293(11) 0.0283(10) 0.0188(9) 0.0053(8) 0.0102(8) 0.0089(8)
C1 0.0213(9) 0.0252(10) 0.0180(9) 0.0001(8) 0.0024(8) 0.0028(8)
C22 0.0143(8) 0.0132(8) 0.0182(9) 0.0002(7) 0.0005(7) 0.0045(7)
C30 0.0146(9) 0.0204(9) 0.0219(9) 0.0023(7) 0.0055(7) 0.0043(7)
C20 0.0160(9) 0.0147(8) 0.0199(9) 0.0019(7) 0.0048(7) 0.0049(7)
C37 0.0193(9) 0.0291(10) 0.0219(10) -0.0029(8) 0.0013(8) 0.0035(8)
C31 0.0187(9) 0.0216(10) 0.0277(10) 0.0072(8) -0.0016(8) -0.0012(8)
C18 0.0218(10) 0.0352(11) 0.0195(10) -0.0079(8) 0.0013(8) 0.0095(8)
C21 0.0168(9) 0.0271(10) 0.0191(9) 0.0053(8) 0.0008(7) 0.0086(8)
C11 0.0298(10) 0.0188(9) 0.0181(9) 0.0068(7) 0.0107(8) 0.0079(8)
C17 0.0166(9) 0.0305(11) 0.0342(12) -0.0108(9) 0.0063(8) -0.0012(8)
C7 0.0199(10) 0.0302(11) 0.0262(10) 0.0032(8) 0.0027(8) 0.0106(8)
C8 0.0337(11) 0.0301(11) 0.0280(11) 0.0103(9) 0.0074(9) 0.0199(9)
C16 0.0185(9) 0.0210(9) 0.0277(10) -0.0008(8) 0.0108(8) 0.0017(7)
C19 0.0224(10) 0.0251(10) 0.0181(9) 0.0027(7) 0.0069(8) 0.0096(8)
C40 0.0422(14) 0.0404(14) 0.0671(18) 0.0236(13) 0.0278(13) 0.0158(11)
B1 0.0152(9) 0.0177(10) 0.0131(9) 0.0043(7) 0.0031(8) 0.0053(8)

loop_
_atom_type_symbol
_atom_type_description
_atom_type_scat_dispersion_real
_atom_type_scat_dispersion_imag
_atom_type_scat_source
C C 0.0033 0.0016 'International Tables Vol C Tables 4.2.6.8 and 6.1.1.4'
H H 0.0000 0.0000 'International Tables Vol C Tables 4.2.6.8 and 6.1.1.4'
B B 0.0013 0.0007 'International Tables Vol C Tables 4.2.6.8 and 6.1.1.4'
N N 0.0061 0.0033 'International Tables Vol C Tables 4.2.6.8 and 6.1.1.4'
O O 0.0106 0.0060 'International Tables Vol C Tables 4.2.6.8 and 6.1.1.4'
Zn Zn 0.2839 1.4301 'International Tables Vol C Tables 4.2.6.8 and 6.1.1.4'

loop_
_geom_angle_atom_site_label_1
_geom_angle_atom_site_label_2
_geom_angle_atom_site_label_3
_geom_angle
_geom_angle_site_symmetry_1
_geom_angle_site_symmetry_3
_geom_angle_publ_flag
N2 Zn1 O2 92.62(6) . . ?
N2 Zn1 N6 96.14(6) . . ?
N2 Zn1 N4 93.87(6) . . ?
N6 Zn1 O2 88.22(5) . . ?
N6 Zn1 N4 85.50(6) . . ?
O1 Zn1 O2 74.87(5) . . ?
O1 Zn1 N2 120.67(6) . . ?
O1 Zn1 N6 139.54(6) . . ?
O1 Zn1 N4 106.41(5) . . ?
N4 Zn1 O2 171.41(5) . . ?
N7 O2 Zn1 111.95(9) . . ?
C31 O2 Zn1 138.40(11) . . ?
C31 O2 N7 109.65(12) . . ?
N2 N1 B1 118.91(13) . . ?
C2 N1 N2 109.84(14) . . ?
C2 N1 B1 131.06(14) . . ?
N1 N2 Zn1 113.48(10) . . ?
C4 N2 Zn1 134.82(12) . . ?
C4 N2 N1 106.96(14) . . ?
C33 N9 N10 105.91(14) . . ?
N2 C4 C5 120.80(15) . . ?
N2 C4 C3 109.38(15) . . ?
C3 C4 C5 129.82(16) . . ?
N9 N10 H10 123.9 . . ?
N9 N10 C39 112.17(14) . . ?
C39 N10 H10 123.9 . . ?
C32 N7 O2 107.93(13) . . ?
N9 C33 C34 110.95(15) . . ?
N9 C33 C32 122.14(15) . . ?
C34 C33 C32 126.89(15) . . ?
N5 N6 Zn1 112.66(10) . . ?
C24 N6 Zn1 140.41(12) . . ?
C24 N6 N5 106.86(13) . . ?
C40 O3 H3A 109.5 . . ?
N4 N3 B1 119.99(13) . . ?
C12 N3 N4 109.89(14) . . ?
C12 N3 B1 129.53(14) . . ?
C32 O1 Zn1 118.43(11) . . ?
C6 C5 C4 121.03(16) . . ?
C6 C5 C10 118.75(17) . . ?
C10 C5 C4 120.20(16) . . ?
N10 C39 C34 106.65(15) . . ?
N10 C39 C38 130.99(17) . . ?
C34 C39 C38 122.35(17) . . ?
N3 N4 Zn1 110.03(10) . . ?
C14 N4 Zn1 140.81(12) . . ?
C14 N4 N3 106.73(13) . . ?
C39 C34 C33 104.31(15) . . ?
C39 C34 C35 119.73(16) . . ?
C35 C34 C33 135.94(16) . . ?
C5 C6 H6 119.7 . . ?
C7 C6 C5 120.65(17) . . ?
C7 C6 H6 119.7 . . ?
N1 C2 C3 107.51(15) . . ?
N1 C2 C1 122.71(16) . . ?
C3 C2 C1 129.78(16) . . ?
C4 C3 H3 126.8 . . ?
C2 C3 C4 106.31(15) . . ?
C2 C3 H3 126.8 . . ?
N6 N5 B1 120.37(13) . . ?
C22 N5 N6 109.62(14) . . ?
C22 N5 B1 130.00(14) . . ?
C5 C10 H10A 119.8 . . ?
C9 C10 C5 120.34(18) . . ?
C9 C10 H10A 119.8 . . ?
C34 C35 H35 121.1 . . ?
C36 C35 C34 117.83(17) . . ?
C36 C35 H35 121.1 . . ?
C12 C13 H13 126.9 . . ?
C12 C13 C14 106.28(15) . . ?
C14 C13 H13 126.9 . . ?
C28 C29 H29 119.9 . . ?
C28 C29 C30 120.27(17) . . ?
C30 C29 H29 119.9 . . ?
N7 C32 C33 117.00(15) . . ?
N7 C32 O1 126.49(16) . . ?
O1 C32 C33 116.50(15) . . ?
C24 C23 H23 126.8 . . ?
C22 C23 H23 126.8 . . ?
C22 C23 C24 106.31(15) . . ?
C26 C25 C24 121.83(16) . . ?
C30 C25 C24 120.08(15) . . ?
C30 C25 C26 118.05(16) . . ?
N6 C24 C23 109.38(15) . . ?
N6 C24 C25 122.58(15) . . ?
C23 C24 C25 128.00(16) . . ?
N3 C12 C13 107.69(15) . . ?
N3 C12 C11 122.70(16) . . ?
C13 C12 C11 129.60(16) . . ?
C25 C26 H26 119.6 . . ?
C27 C26 C25 120.81(17) . . ?
C27 C26 H26 119.6 . . ?
C39 C38 H38 121.7 . . ?
C37 C38 C39 116.60(17) . . ?
C37 C38 H38 121.7 . . ?
C35 C36 H36 119.2 . . ?
C35 C36 C37 121.64(18) . . ?
C37 C36 H36 119.2 . . ?
C10 C9 H9 119.8 . . ?
C8 C9 C10 120.40(18) . . ?
C8 C9 H9 119.8 . . ?
C26 C27 H27 119.9 . . ?
C28 C27 C26 120.27(17) . . ?
C28 C27 H27 119.9 . . ?
N4 C14 C13 109.37(15) . . ?
N4 C14 C15 121.55(15) . . ?
C13 C14 C15 128.75(16) . . ?
C20 C15 C14 120.75(15) . . ?
C16 C15 C14 120.56(16) . . ?
C16 C15 C20 118.55(16) . . ?
C29 C28 C27 119.64(18) . . ?
C29 C28 H28 120.2 . . ?
C27 C28 H28 120.2 . . ?
C2 C1 H1A 109.5 . . ?
C2 C1 H1B 109.5 . . ?
C2 C1 H1C 109.5 . . ?
H1A C1 H1B 109.5 . . ?
H1A C1 H1C 109.5 . . ?
H1B C1 H1C 109.5 . . ?
N5 C22 C23 107.83(15) . . ?
N5 C22 C21 123.31(16) . . ?
C23 C22 C21 128.86(16) . . ?
C29 C30 C25 120.94(17) . . ?
C29 C30 H30 119.5 . . ?
C25 C30 H30 119.5 . . ?
C15 C20 H20 119.5 . . ?
C19 C20 C15 121.09(17) . . ?
C19 C20 H20 119.5 . . ?
C38 C37 C36 121.84(18) . . ?
C38 C37 H37 119.1 . . ?
C36 C37 H37 119.1 . . ?
O2 C31 H31A 109.5 . . ?
O2 C31 H31B 109.5 . . ?
O2 C31 H31C 109.5 . . ?
H31A C31 H31B 109.5 . . ?
H31A C31 H31C 109.5 . . ?
H31B C31 H31C 109.5 . . ?
C17 C18 H18 120.3 . . ?
C19 C18 H18 120.3 . . ?
C19 C18 C17 119.38(18) . . ?
C22 C21 H21A 109.5 . . ?
C22 C21 H21B 109.5 . . ?
C22 C21 H21C 109.5 . . ?
H21A C21 H21B 109.5 . . ?
H21A C21 H21C 109.5 . . ?
H21B C21 H21C 109.5 . . ?
C12 C11 H11A 109.5 . . ?
C12 C11 H11B 109.5 . . ?
C12 C11 H11C 109.5 . . ?
H11A C11 H11B 109.5 . . ?
H11A C11 H11C 109.5 . . ?
H11B C11 H11C 109.5 . . ?
C18 C17 H17 119.6 . . ?
C16 C17 C18 120.81(18) . . ?
C16 C17 H17 119.6 . . ?
C6 C7 H7 119.8 . . ?
C8 C7 C6 120.34(18) . . ?
C8 C7 H7 119.8 . . ?
C9 C8 H8 120.2 . . ?
C7 C8 C9 119.50(18) . . ?
C7 C8 H8 120.2 . . ?
C15 C16 H16 119.9 . . ?
C17 C16 C15 120.17(18) . . ?
C17 C16 H16 119.9 . . ?
C20 C19 C18 119.99(18) . . ?
C20 C19 H19 120.0 . . ?
C18 C19 H19 120.0 . . ?
O3 C40 H40A 109.5 . . ?
O3 C40 H40B 109.5 . . ?
O3 C40 H40C 109.5 . . ?
H40A C40 H40B 109.5 . . ?
H40A C40 H40C 109.5 . . ?
H40B C40 H40C 109.5 . . ?
N1 B1 N3 109.27(14) . . ?
N1 B1 N5 109.01(14) . . ?
N1 B1 H1 109.9 . . ?
N3 B1 N5 108.74(14) . . ?
N3 B1 H1 109.9 . . ?
N5 B1 H1 109.9 . . ?

loop_
_geom_bond_atom_site_label_1
_geom_bond_atom_site_label_2
_geom_bond_distance
_geom_bond_site_symmetry_2
_geom_bond_publ_flag
Zn1 O2 2.2275(13) . ?
Zn1 N2 2.0413(15) . ?
Zn1 N6 2.0631(15) . ?
Zn1 O1 1.9284(12) . ?
Zn1 N4 2.1012(15) . ?
O2 N7 1.4354(18) . ?
O2 C31 1.421(2) . ?
N1 N2 1.3740(19) . ?
N1 C2 1.356(2) . ?
N1 B1 1.547(2) . ?
N2 C4 1.343(2) . ?
N9 N10 1.359(2) . ?
N9 C33 1.337(2) . ?
C4 C5 1.478(2) . ?
C4 C3 1.399(2) . ?
N10 H10 0.8800 . ?
N10 C39 1.361(2) . ?
N7 C32 1.300(2) . ?
C33 C34 1.429(2) . ?
C33 C32 1.479(2) . ?
N6 N5 1.3806(19) . ?
N6 C24 1.344(2) . ?
O3 H3A 0.8400 . ?
O3 C40 1.422(3) . ?
N3 N4 1.3783(19) . ?
N3 C12 1.354(2) . ?
N3 B1 1.551(2) . ?
O1 C32 1.303(2) . ?
C5 C6 1.394(3) . ?
C5 C10 1.395(3) . ?
C39 C34 1.407(2) . ?
C39 C38 1.409(3) . ?
N4 C14 1.341(2) . ?
C34 C35 1.410(3) . ?
C6 H6 0.9500 . ?
C6 C7 1.388(3) . ?
C2 C3 1.382(3) . ?
C2 C1 1.498(2) . ?
C3 H3 0.9500 . ?
N5 C22 1.353(2) . ?
N5 B1 1.559(2) . ?
C10 H10A 0.9500 . ?
C10 C9 1.391(3) . ?
C35 H35 0.9500 . ?
C35 C36 1.374(3) . ?
C13 H13 0.9500 . ?
C13 C12 1.376(2) . ?
C13 C14 1.405(2) . ?
C29 H29 0.9500 . ?
C29 C28 1.382(3) . ?
C29 C30 1.389(3) . ?
C23 H23 0.9500 . ?
C23 C24 1.400(2) . ?
C23 C22 1.380(2) . ?
C25 C24 1.479(2) . ?
C25 C26 1.400(2) . ?
C25 C30 1.396(2) . ?
C12 C11 1.496(2) . ?
C26 H26 0.9500 . ?
C26 C27 1.388(3) . ?
C38 H38 0.9500 . ?
C38 C37 1.371(3) . ?
C36 H36 0.9500 . ?
C36 C37 1.416(3) . ?
C9 H9 0.9500 . ?
C9 C8 1.387(3) . ?
C27 H27 0.9500 . ?
C27 C28 1.386(3) . ?
C14 C15 1.473(2) . ?
C15 C20 1.398(2) . ?
C15 C16 1.397(2) . ?
C28 H28 0.9500 . ?
C1 H1A 0.9800 . ?
C1 H1B 0.9800 . ?
C1 H1C 0.9800 . ?
C22 C21 1.498(2) . ?
C30 H30 0.9500 . ?
C20 H20 0.9500 . ?
C20 C19 1.386(2) . ?
C37 H37 0.9500 . ?
C31 H31A 0.9800 . ?
C31 H31B 0.9800 . ?
C31 H31C 0.9800 . ?
C18 H18 0.9500 . ?
C18 C17 1.391(3) . ?
C18 C19 1.387(3) . ?
C21 H21A 0.9800 . ?
C21 H21B 0.9800 . ?
C21 H21C 0.9800 . ?
C11 H11A 0.9800 . ?
C11 H11B 0.9800 . ?
C11 H11C 0.9800 . ?
C17 H17 0.9500 . ?
C17 C16 1.386(3) . ?
C7 H7 0.9500 . ?
C7 C8 1.385(3) . ?
C8 H8 0.9500 . ?
C16 H16 0.9500 . ?
C19 H19 0.9500 . ?
C40 H40A 0.9800 . ?
C40 H40B 0.9800 . ?
C40 H40C 0.9800 . ?
B1 H1 1.0000 . ?
